data_1560995
loop_
_publ_author_name
'Feng, Ying'
'Cai, Song-Liang'
'Gao, Yong'
'Zheng, Sheng-Run'

_publ_section_title
;
 Construction of coordination polymers based on a rigid tripodal
 nitrogen-containing heterotopic ligand that designed by mixed-donors
 strategy
;
_journal_name_full 'Journal of Solid State Chemistry'
_journal_page_first 64
_journal_page_last 71
_journal_paper_doi 10.1016/j.jssc.2018.05.031
_journal_volume 265
_journal_year 2018
_chemical_formula_sum 'C26 H28 Cu N16 O5'
_chemical_formula_weight 708.18
_space_group_crystal_system monoclinic
_space_group_IT_number 15
_space_group_name_Hall '-C 2yc'
_space_group_name_H-M_alt 'C 1 2/c 1'
_atom_sites_solution_hydrogens mixed
_cell_angle_alpha 90
_cell_angle_beta 132.204(2)
_cell_angle_gamma 90
_cell_formula_units_Z 4
_cell_length_a 19.926(3)
_cell_length_b 14.516(2)
_cell_length_c 13.526(2)
_cell_measurement_reflns_used 762
_cell_measurement_temperature 296(2)
_cell_measurement_theta_max 19.29
_cell_measurement_theta_min 2.76
_cell_volume 2898.1(7)
_computing_cell_refinement 'Bruker SAINT'
_computing_data_collection 'Bruker APEX2'
_computing_data_reduction 'Bruker SAINT'
_computing_structure_refinement 'SHELXL-2016/6 (Sheldrick, 2016)'
_computing_structure_solution 'SHELXL-2016/6 (Sheldrick, 2016)'
_diffrn_ambient_temperature 296(2)
_diffrn_measured_fraction_theta_full 1.000
_diffrn_measured_fraction_theta_max 0.963
_diffrn_measurement_device_type 'Bruker APEX-II CCD'
_diffrn_measurement_method '\f and \w scans'
_diffrn_radiation_type MoK\a
_diffrn_radiation_wavelength 0.71073
_diffrn_reflns_av_R_equivalents 0.0701
_diffrn_reflns_av_unetI/netI 0.0917
_diffrn_reflns_Laue_measured_fraction_full 1.000
_diffrn_reflns_Laue_measured_fraction_max 0.963
_diffrn_reflns_limit_h_max 24
_diffrn_reflns_limit_h_min -25
_diffrn_reflns_limit_k_max 18
_diffrn_reflns_limit_k_min -11
_diffrn_reflns_limit_l_max 17
_diffrn_reflns_limit_l_min -17
_diffrn_reflns_number 8435
_diffrn_reflns_point_group_measured_fraction_full 1.000
_diffrn_reflns_point_group_measured_fraction_max 0.963
_diffrn_reflns_theta_full 25.242
_diffrn_reflns_theta_max 27.648
_diffrn_reflns_theta_min 1.968
_exptl_absorpt_coefficient_mu 0.824
_exptl_absorpt_correction_type multi-scan
_exptl_absorpt_process_details
;
G. M. Sheldrick, SADABS, Program for Empirical Absorption Correction of Area 
Detector Data; University of G?ttingen: G?ttingen, Germany, 1996.
;
_exptl_crystal_colour green
_exptl_crystal_density_diffrn 1.623
_exptl_crystal_description block
_exptl_crystal_F_000 1460
_exptl_crystal_size_max 0.300
_exptl_crystal_size_mid 0.280
_exptl_crystal_size_min 0.150
_exptl_transmission_factor_max 0.884
_exptl_transmission_factor_min 0.781
_refine_diff_density_max 0.502
_refine_diff_density_min -0.428
_refine_diff_density_rms 0.089
_refine_ls_extinction_coef .
_refine_ls_extinction_method none
_refine_ls_goodness_of_fit_ref 0.997
_refine_ls_hydrogen_treatment mixed
_refine_ls_matrix_type full
_refine_ls_number_parameters 225
_refine_ls_number_reflns 3251
_refine_ls_number_restraints 3
_refine_ls_restrained_S_all 0.997
_refine_ls_R_factor_all 0.1128
_refine_ls_R_factor_gt 0.0583
_refine_ls_shift/su_max 0.000
_refine_ls_shift/su_mean 0.000
_refine_ls_structure_factor_coef Fsqd
_refine_ls_weighting_details 'w=1/[\s^2^(Fo^2^)+(0.0762P)^2^] where P=(Fo^2^+2Fc^2^)/3'
_refine_ls_weighting_scheme calc
_refine_ls_wR_factor_gt 0.1401
_refine_ls_wR_factor_ref 0.1689
_reflns_Friedel_coverage 0.000
_reflns_Friedel_fraction_full .
_reflns_Friedel_fraction_max .
_reflns_number_gt 1836
_reflns_number_total 3251
_reflns_threshold_expression 'I > 2\s(I)'
_cod_data_source_file JSSC-2018-265-64.cif
_cod_data_source_block CuTIPT1
_cod_original_cell_volume 2898.0(7)
_cod_original_sg_symbol_H-M 'C 2/c'
_cod_database_code 1560995
_shelx_space_group_comment
;
The symmetry employed for this shelxl refinement is uniquely defined
by the following loop, which should always be used as a source of
symmetry information in preference to the above space-group names.
They are only intended as comments.
;
_shelx_estimated_absorpt_t_min 0.790
_shelx_estimated_absorpt_t_max 0.886

loop_
_space_group_symop_operation_xyz
'x, y, z'
'-x, y, -z+1/2'
'x+1/2, y+1/2, z'
'-x+1/2, y+1/2, -z+1/2'
'-x, -y, -z'
'x, -y, z-1/2'
'-x+1/2, -y+1/2, -z'
'x+1/2, -y+1/2, z-1/2'

loop_
_atom_site_label
_atom_site_type_symbol
_atom_site_fract_x
_atom_site_fract_y
_atom_site_fract_z
_atom_site_U_iso_or_equiv
_atom_site_adp_type
_atom_site_occupancy
_atom_site_site_symmetry_order
_atom_site_calc_flag
_atom_site_refinement_flags_posn
_atom_site_refinement_flags_adp
_atom_site_refinement_flags_occupancy
_atom_site_disorder_assembly
_atom_site_disorder_group
Cu1 Cu 0.000000 0.000000 0.000000 0.0326(3) Uani 1 2 d S . P . .
N2 N 0.0594(2) 0.2445(2) 0.1996(3) 0.0314(8) Uani 1 1 d . . . . .
N3 N 0.3862(2) 0.5292(2) 0.4645(4) 0.0319(8) Uani 1 1 d . . . . .
N1 N 0.0307(2) 0.1036(2) 0.1215(4) 0.0344(9) Uani 1 1 d . . . . .
O1W O 0.0830(2) -0.1139(2) 0.1888(3) 0.0503(9) Uani 1 1 d D . . . .
H1WB H 0.062(3) -0.150(3) 0.214(5) 0.075 Uiso 1 1 d D U . . .
H1WA H 0.1393(15) -0.104(3) 0.256(3) 0.075 Uiso 1 1 d D U . . .
N4 N 0.2440(2) 0.5164(2) 0.3720(3) 0.0287(8) Uani 1 1 d . . . . .
C9 C -0.0130(3) 0.3951(3) 0.1157(4) 0.0331(10) Uani 1 1 d . . . . .
H9A H -0.069302 0.366614 0.055959 0.040 Uiso 1 1 calc R U . . .
C7 C 0.0794(3) 0.5314(3) 0.2061(4) 0.0294(10) Uani 1 1 d . . . . .
H7A H 0.084825 0.595160 0.208079 0.035 Uiso 1 1 calc R U . . .
N5 N -0.0919(2) 0.6376(2) 0.0296(4) 0.0402(9) Uani 1 1 d . . . . .
N7 N -0.2276(3) 0.5819(3) -0.1194(4) 0.0430(10) Uani 1 1 d . . . . .
C6 C 0.1556(3) 0.4779(3) 0.2898(4) 0.0279(9) Uani 1 1 d . . . . .
C4 C 0.0652(3) 0.3423(3) 0.2033(4) 0.0297(10) Uani 1 1 d . . . . .
C11 C 0.3567(3) 0.6126(3) 0.4712(5) 0.0394(11) Uani 1 1 d . . . . .
H11A H 0.391682 0.665802 0.508451 0.047 Uiso 1 1 calc R U . . .
C1 C 0.0145(3) 0.1915(3) 0.0903(5) 0.0340(10) Uani 1 1 d . . . . .
H1A H -0.023247 0.214151 0.003524 0.041 Uiso 1 1 calc R U . . .
N8 N -0.1724(2) 0.5087(2) -0.0625(4) 0.0368(9) Uani 1 1 d . . . . .
C5 C 0.1491(3) 0.3829(3) 0.2922(4) 0.0306(10) Uani 1 1 d . . . . .
H5A H 0.200760 0.347275 0.352966 0.037 Uiso 1 1 calc R U . . .
C8 C -0.0066(3) 0.4908(3) 0.1177(4) 0.0272(9) Uani 1 1 d . . . . .
C10 C 0.3168(3) 0.4737(3) 0.4044(4) 0.0307(10) Uani 1 1 d . . . . .
H10A H 0.317482 0.412054 0.386203 0.037 Uiso 1 1 calc R U . . .
C2 C 0.0885(3) 0.1001(3) 0.2578(5) 0.0423(12) Uani 1 1 d . . . . .
H2A H 0.111543 0.046457 0.308583 0.051 Uiso 1 1 calc R U . . .
N6 N -0.1810(3) 0.6594(3) -0.0664(4) 0.0470(11) Uani 1 1 d . . . . .
C13 C -0.0892(3) 0.5457(3) 0.0292(4) 0.0301(9) Uani 1 1 d . . . . .
C12 C 0.2699(3) 0.6065(3) 0.4161(5) 0.0374(11) Uani 1 1 d . . . . .
H12A H 0.234854 0.653021 0.409276 0.045 Uiso 1 1 calc R U . . .
C3 C 0.1070(3) 0.1870(3) 0.3072(5) 0.0397(11) Uani 1 1 d . . . . .
H3A H 0.144541 0.203990 0.396517 0.048 Uiso 1 1 calc R U . . .
O3W O 0.000000 0.7577(3) 0.250000 0.0572(14) Uani 1 2 d S T P . .
O2W O 0.2079(3) 0.7136(3) 0.1478(4) 0.0907(15) Uani 1 1 d . . . . .

loop_
_atom_site_aniso_label
_atom_site_aniso_U_11
_atom_site_aniso_U_22
_atom_site_aniso_U_33
_atom_site_aniso_U_23
_atom_site_aniso_U_13
_atom_site_aniso_U_12
Cu1 0.0232(4) 0.0259(4) 0.0433(5) -0.0055(3) 0.0201(4) -0.0022(3)
N2 0.029(2) 0.027(2) 0.033(2) -0.0022(15) 0.0186(19) -0.0022(15)
N3 0.0206(19) 0.0293(19) 0.036(2) -0.0031(15) 0.0152(18) -0.0012(14)
N1 0.032(2) 0.028(2) 0.040(2) -0.0023(16) 0.023(2) -0.0011(15)
O1W 0.0284(19) 0.059(2) 0.042(2) 0.0049(17) 0.0153(17) -0.0044(16)
N4 0.0197(18) 0.026(2) 0.033(2) -0.0014(14) 0.0142(17) 0.0000(13)
C9 0.030(2) 0.034(3) 0.037(3) -0.0062(19) 0.023(2) -0.0041(18)
C7 0.028(2) 0.022(2) 0.036(3) -0.0027(17) 0.021(2) -0.0036(16)
N5 0.028(2) 0.033(2) 0.043(2) 0.0026(17) 0.017(2) 0.0022(16)
N7 0.026(2) 0.045(3) 0.043(3) -0.0009(18) 0.016(2) 0.0056(17)
C6 0.025(2) 0.028(2) 0.033(2) -0.0053(17) 0.020(2) -0.0043(16)
C4 0.029(2) 0.023(2) 0.035(3) -0.0052(18) 0.021(2) -0.0034(17)
C11 0.025(2) 0.031(3) 0.051(3) -0.008(2) 0.021(2) -0.0028(18)
C1 0.029(2) 0.033(3) 0.035(3) -0.0039(19) 0.020(2) -0.0023(18)
N8 0.0230(19) 0.042(2) 0.035(2) -0.0023(17) 0.0154(18) 0.0007(16)
C5 0.024(2) 0.030(2) 0.032(2) -0.0015(18) 0.016(2) 0.0015(17)
C8 0.023(2) 0.031(2) 0.028(2) -0.0026(17) 0.0170(19) -0.0009(17)
C10 0.028(2) 0.025(2) 0.036(3) -0.0023(17) 0.020(2) -0.0018(17)
C2 0.042(3) 0.033(3) 0.044(3) 0.003(2) 0.026(3) 0.001(2)
N6 0.036(2) 0.039(2) 0.049(3) 0.0015(19) 0.022(2) 0.0074(18)
C13 0.028(2) 0.032(3) 0.031(2) -0.0026(18) 0.020(2) 0.0004(18)
C12 0.032(2) 0.027(2) 0.049(3) -0.014(2) 0.025(2) -0.0036(18)
C3 0.039(3) 0.036(3) 0.037(3) -0.002(2) 0.022(2) -0.004(2)
O3W 0.056(3) 0.039(3) 0.043(3) 0.000 0.020(3) 0.000
O2W 0.053(3) 0.101(4) 0.079(3) 0.028(3) 0.028(3) -0.008(2)

loop_
_atom_type_symbol
_atom_type_description
_atom_type_scat_dispersion_real
_atom_type_scat_dispersion_imag
_atom_type_scat_source
C C 0.0033 0.0016 'International Tables Vol C Tables 4.2.6.8 and 6.1.1.4'
H H 0.0000 0.0000 'International Tables Vol C Tables 4.2.6.8 and 6.1.1.4'
N N 0.0061 0.0033 'International Tables Vol C Tables 4.2.6.8 and 6.1.1.4'
O O 0.0106 0.0060 'International Tables Vol C Tables 4.2.6.8 and 6.1.1.4'
Cu Cu 0.3201 1.2651 'International Tables Vol C Tables 4.2.6.8 and 6.1.1.4'

loop_
_geom_angle_atom_site_label_1
_geom_angle_atom_site_label_2
_geom_angle_atom_site_label_3
_geom_angle
_geom_angle_site_symmetry_1
_geom_angle_site_symmetry_3
N1 Cu1 N1 180.0 . 5
N1 Cu1 N3 88.39(14) . 4_545
N1 Cu1 N3 91.61(14) 5 4_545
N1 Cu1 N3 91.61(14) . 8_455
N1 Cu1 N3 88.39(14) 5 8_455
N3 Cu1 N3 180.0(3) 4_545 8_455
C1 N2 C3 107.3(4) . .
C1 N2 C4 126.1(4) . .
C3 N2 C4 126.2(4) . .
C10 N3 C11 105.2(4) . .
C10 N3 Cu1 124.6(3) . 4
C11 N3 Cu1 129.0(3) . 4
C1 N1 C2 105.8(4) . .
C1 N1 Cu1 126.4(3) . .
C2 N1 Cu1 126.5(3) . .
C10 N4 C12 106.6(3) . .
C10 N4 C6 124.7(3) . .
C12 N4 C6 128.0(3) . .
C8 C9 C4 119.8(4) . .
C6 C7 C8 120.5(4) . .
C13 N5 N6 105.0(3) . .
N6 N7 N8 110.9(4) . .
C7 C6 C5 120.9(4) . .
C7 C6 N4 121.8(4) . .
C5 C6 N4 117.3(3) . .
C5 C4 C9 121.2(4) . .
C5 C4 N2 118.7(4) . .
C9 C4 N2 120.1(4) . .
C12 C11 N3 110.6(4) . .
N1 C1 N2 111.4(4) . .
N7 N8 C13 103.9(3) . .
C4 C5 C6 118.9(4) . .
C9 C8 C7 118.7(4) . .
C9 C8 C13 119.4(4) . .
C7 C8 C13 122.0(4) . .
N3 C10 N4 112.0(4) . .
C3 C2 N1 109.4(4) . .
N7 N6 N5 108.2(4) . .
N5 C13 N8 112.0(4) . .
N5 C13 C8 124.6(4) . .
N8 C13 C8 123.3(4) . .
C11 C12 N4 105.5(4) . .
C2 C3 N2 106.2(4) . .

loop_
_geom_bond_atom_site_label_1
_geom_bond_atom_site_label_2
_geom_bond_distance
_geom_bond_site_symmetry_2
Cu1 N1 1.997(3) .
Cu1 N1 1.997(3) 5
Cu1 N3 2.022(3) 4_545
Cu1 N3 2.022(3) 8_455
N2 C1 1.342(5) .
N2 C3 1.364(5) .
N2 C4 1.423(5) .
N3 C10 1.309(5) .
N3 C11 1.375(5) .
N1 C1 1.314(5) .
N1 C2 1.370(6) .
N4 C10 1.352(5) .
N4 C12 1.385(5) .
N4 C6 1.421(5) .
C9 C8 1.393(5) .
C9 C4 1.392(6) .
C7 C6 1.372(6) .
C7 C8 1.400(5) .
N5 C13 1.335(5) .
N5 N6 1.357(5) .
N7 N6 1.321(5) .
N7 N8 1.340(5) .
C6 C5 1.388(5) .
C4 C5 1.374(5) .
C11 C12 1.351(6) .
N8 C13 1.347(5) .
C8 C13 1.460(5) .
C2 C3 1.359(6) .
